data_4070297
loop_
_publ_author_name
'Rosen, Evelyn L.'
'Varnado, C. Daniel'
'Tennyson, Andrew G.'
'Khramov, Dimitri M.'
'Kamplain, Justin W.'
'Sung, Daphne H.'
'Cresswell, Philip T.'
'Lynch, Vincent M.'
'Bielawski, Christopher W.'

_publ_section_title
;
 Redox-Active N-Heterocyclic Carbenes: Design, Synthesis, and Evaluation
 of Their Electronic Properties
;
_journal_issue 23
_journal_name_full Organometallics
_journal_page_first 6695
_journal_paper_doi 10.1021/om900698x
_journal_volume 28
_journal_year 2009
_chemical_formula_moiety 'C29 H26 N2 O2, 5 C O, Cr'
_chemical_formula_sum 'C34 H26 Cr N2 O7'
_chemical_formula_weight 626.57
_chemical_name_common 6c
_chemical_name_systematic
; 
 ? 
;
_space_group_IT_number 14
_symmetry_cell_setting monoclinic
_symmetry_space_group_name_Hall '-P 2yn'
_symmetry_space_group_name_H-M 'P 1 21/n 1'
_atom_sites_solution_hydrogens geom
_atom_sites_solution_primary direct
_atom_sites_solution_secondary difmap
_audit_creation_method SHELXL-97
_cell_angle_alpha 90.00
_cell_angle_beta 90.132(3)
_cell_angle_gamma 90.00
_cell_formula_units_Z 4
_cell_length_a 9.7030(5)
_cell_length_b 8.3042(4)
_cell_length_c 37.396(2)
_cell_measurement_reflns_used 5123
_cell_measurement_temperature 153(2)
_cell_measurement_theta_max 27.5
_cell_measurement_theta_min 2
_cell_volume 3013.2(3)
_computing_cell_refinement 'Collect software, Nonius B.V. 1998'
_computing_data_collection 'Collect software, Nonius B.V. 1998'
_computing_data_reduction
;
DENZO and Scalepack (Otwinoski and Minor, 1997)
;
_computing_molecular_graphics 'XP SHELXTL/PC, Siemens Analytical'
_computing_structure_refinement 'XL SHELXTL/PC, Siemens Analytical'
_computing_structure_solution
;

SIR97 - Altomare A., Burla M.C., Camalli M., Cascarano G.L., Giacovazzo C., 
Guagliardi A., Moliterni A.G.G., Polidori G.,Spagna R.
;
_diffrn_ambient_temperature 153(2)
_diffrn_measured_fraction_theta_full 0.934
_diffrn_measured_fraction_theta_max 0.934
_diffrn_measurement_device_type 'Nonius Kappa CCD'
_diffrn_measurement_method \w-scans
_diffrn_radiation_monochromator graphite
_diffrn_radiation_source 'fine-focus sealed tube'
_diffrn_radiation_type MoK\a
_diffrn_radiation_wavelength 0.71069
_diffrn_reflns_av_R_equivalents 0.0288
_diffrn_reflns_av_sigmaI/netI 0.0888
_diffrn_reflns_limit_h_max 12
_diffrn_reflns_limit_h_min -11
_diffrn_reflns_limit_k_max 10
_diffrn_reflns_limit_k_min -8
_diffrn_reflns_limit_l_max 48
_diffrn_reflns_limit_l_min -48
_diffrn_reflns_number 8242
_diffrn_reflns_theta_full 27.49
_diffrn_reflns_theta_max 27.49
_diffrn_reflns_theta_min 2.66
_exptl_absorpt_coefficient_mu 0.432
_exptl_absorpt_correction_T_max 0.96
_exptl_absorpt_correction_T_min 0.85
_exptl_absorpt_correction_type multi-scan
_exptl_absorpt_process_details
;
DENZO and Scalepack (Otwinoski and Minor, 1997)
;
_exptl_crystal_colour yellow
_exptl_crystal_density_diffrn 1.381
_exptl_crystal_density_method 'not measured'
_exptl_crystal_description needles
_exptl_crystal_F_000 1296
_exptl_crystal_size_max 0.25
_exptl_crystal_size_mid 0.13
_exptl_crystal_size_min 0.09
_refine_diff_density_max 0.372
_refine_diff_density_min -0.359
_refine_diff_density_rms 0.072
_refine_ls_extinction_method none
_refine_ls_goodness_of_fit_ref 1.036
_refine_ls_hydrogen_treatment constr
_refine_ls_matrix_type full
_refine_ls_number_parameters 403
_refine_ls_number_reflns 6473
_refine_ls_number_restraints 0
_refine_ls_restrained_S_all 1.036
_refine_ls_R_factor_all 0.1144
_refine_ls_R_factor_gt 0.0632
_refine_ls_shift/su_max 0.008
_refine_ls_shift/su_mean 0.001
_refine_ls_structure_factor_coef Fsqd
_refine_ls_weighting_details 'calc w=1/[\s^2^(Fo^2^)+(0.0401P)^2^+3.7834P] where P=(Fo^2^+2Fc^2^)/3'
_refine_ls_weighting_scheme calc
_refine_ls_wR_factor_gt 0.1182
_refine_ls_wR_factor_ref 0.1392
_reflns_number_gt 4216
_reflns_number_total 6473
_reflns_threshold_expression >2sigma(I)
_cod_data_source_file om900698x_si_002.cif
_cod_data_source_block jknqcr
_cod_depositor_comments
;
The following automatic conversions were performed:

'_symmetry_cell_setting' value 'Monoclinic' changed to 'monoclinic'
according to /home/saulius/struct/CIF-dictionaries/cif_core.dic
dictionary named 'cif_core.dic' version 2.4.2 from 2011-04-26.

Automatic conversion script
Id: cif_fix_values 1715 2011-07-08 13:25:40Z adriana 
;
_cod_original_sg_symbol_H-M P21/n
_cod_database_code 4070297

loop_
_symmetry_equiv_pos_as_xyz
'x, y, z'
'-x+1/2, y+1/2, -z+1/2'
'-x, -y, -z'
'x-1/2, -y-1/2, z-1/2'

loop_
_atom_site_label
_atom_site_type_symbol
_atom_site_fract_x
_atom_site_fract_y
_atom_site_fract_z
_atom_site_U_iso_or_equiv
_atom_site_adp_type
_atom_site_occupancy
_atom_site_symmetry_multiplicity
_atom_site_calc_flag
_atom_site_refinement_flags
Cr1 Cr 0.01537(5) 0.05303(6) 0.085319(14) 0.02315(15) Uani 1 1 d .
O1 O 0.1200(3) 0.5227(3) 0.20916(7) 0.0454(7) Uani 1 1 d .
O2 O 0.5061(2) 0.5151(3) 0.10494(6) 0.0333(6) Uani 1 1 d .
N1 N 0.0985(2) 0.3082(3) 0.14445(7) 0.0216(6) Uani 1 1 d .
N2 N 0.2476(2) 0.3134(3) 0.10153(7) 0.0200(6) Uani 1 1 d .
O1A O 0.2049(3) -0.1955(3) 0.11780(8) 0.0595(9) Uani 1 1 d .
O2A O 0.1737(3) 0.0173(3) 0.01573(7) 0.0449(7) Uani 1 1 d .
O3A O -0.1806(3) 0.2912(3) 0.04969(9) 0.0616(9) Uani 1 1 d .
O4A O -0.2014(3) -0.0285(3) 0.13998(8) 0.0556(8) Uani 1 1 d .
O5A O -0.1333(3) -0.2308(3) 0.05360(8) 0.0560(8) Uani 1 1 d .
C1A C 0.1361(4) -0.0970(4) 0.10606(10) 0.0319(8) Uani 1 1 d .
C2A C 0.1222(3) 0.0451(4) 0.04251(10) 0.0304(8) Uani 1 1 d .
C3A C -0.1059(4) 0.2045(4) 0.06340(10) 0.0366(9) Uani 1 1 d .
C4A C -0.1148(4) 0.0153(4) 0.12159(11) 0.0355(9) Uani 1 1 d .
C5A C -0.0776(4) -0.1194(4) 0.06478(10) 0.0350(9) Uani 1 1 d .
C1 C 0.1255(3) 0.2398(3) 0.11167(8) 0.0203(7) Uani 1 1 d .
C2 C 0.1988(3) 0.4194(3) 0.15401(8) 0.0201(7) Uani 1 1 d .
C3 C 0.2062(3) 0.5227(3) 0.18571(9) 0.0243(7) Uani 1 1 d .
C4 C 0.3290(3) 0.6317(3) 0.18629(8) 0.0212(7) Uani 1 1 d .
C5 C 0.3421(3) 0.7379(4) 0.21477(9) 0.0294(8) Uani 1 1 d .
H5 H 0.2762 0.7369 0.2335 0.035 Uiso 1 1 calc R
C6 C 0.4511(4) 0.8454(4) 0.21586(10) 0.0357(9) Uani 1 1 d .
H6 H 0.4601 0.9177 0.2354 0.043 Uiso 1 1 calc R
C7 C 0.5465(4) 0.8479(4) 0.18862(10) 0.0339(8) Uani 1 1 d .
H7 H 0.6208 0.9223 0.1895 0.041 Uiso 1 1 calc R
C8 C 0.5353(3) 0.7429(3) 0.15992(9) 0.0241(7) Uani 1 1 d .
H8 H 0.6011 0.7457 0.1412 0.029 Uiso 1 1 calc R
C9 C 0.4266(3) 0.6332(3) 0.15883(8) 0.0202(7) Uani 1 1 d .
C10 C 0.4176(3) 0.5222(3) 0.12744(9) 0.0210(7) Uani 1 1 d .
C11 C 0.2915(3) 0.4217(3) 0.12731(8) 0.0194(7) Uani 1 1 d .
C12 C -0.0222(3) 0.2809(3) 0.16648(9) 0.0256(7) Uani 1 1 d .
C13 C -0.1363(3) 0.3789(4) 0.16133(11) 0.0369(9) Uani 1 1 d .
C14 C -0.2475(4) 0.3570(5) 0.18445(13) 0.0544(13) Uani 1 1 d .
H14 H -0.3277 0.4211 0.1813 0.065 Uiso 1 1 calc R
C15 C -0.2448(4) 0.2456(5) 0.21165(14) 0.0586(14) Uani 1 1 d .
C16 C -0.1281(5) 0.1529(4) 0.21589(11) 0.0530(12) Uani 1 1 d .
H16 H -0.1252 0.0764 0.2348 0.064 Uiso 1 1 calc R
C17 C -0.0143(4) 0.1673(4) 0.19358(10) 0.0355(9) Uani 1 1 d .
C18 C -0.1390(4) 0.5080(4) 0.13300(12) 0.0506(12) Uani 1 1 d .
H18A H -0.2320 0.5157 0.1229 0.076 Uiso 1 1 calc R
H18B H -0.0735 0.4806 0.1140 0.076 Uiso 1 1 calc R
H18C H -0.1132 0.6115 0.1437 0.076 Uiso 1 1 calc R
C19 C -0.3655(5) 0.2283(6) 0.23732(16) 0.101(2) Uani 1 1 d .
H19A H -0.3496 0.2958 0.2584 0.152 Uiso 1 1 calc R
H19B H -0.3740 0.1155 0.2447 0.152 Uiso 1 1 calc R
H19C H -0.4506 0.2623 0.2254 0.152 Uiso 1 1 calc R
C20 C 0.1100(4) 0.0623(4) 0.19836(10) 0.0458(10) Uani 1 1 d .
H20A H 0.1128 -0.0181 0.1792 0.069 Uiso 1 1 calc R
H20B H 0.1050 0.0076 0.2215 0.069 Uiso 1 1 calc R
H20C H 0.1934 0.1286 0.1975 0.069 Uiso 1 1 calc R
C21 C 0.3146(3) 0.2942(3) 0.06745(8) 0.0214(7) Uani 1 1 d .
C22 C 0.4282(3) 0.1928(4) 0.06499(9) 0.0247(7) Uani 1 1 d .
C23 C 0.4923(3) 0.1814(4) 0.03191(9) 0.0306(8) Uani 1 1 d .
H23 H 0.5697 0.1124 0.0294 0.037 Uiso 1 1 calc R
C24 C 0.4465(4) 0.2680(4) 0.00243(9) 0.0308(8) Uani 1 1 d .
C25 C 0.3355(3) 0.3719(4) 0.00666(9) 0.0294(8) Uani 1 1 d .
H25 H 0.3050 0.4335 -0.0132 0.035 Uiso 1 1 calc R
C26 C 0.2680(3) 0.3882(4) 0.03904(9) 0.0245(7) Uani 1 1 d .
C27 C 0.4835(4) 0.1034(4) 0.09702(9) 0.0342(8) Uani 1 1 d .
H27A H 0.5546 0.0273 0.0893 0.051 Uiso 1 1 calc R
H27B H 0.4083 0.0445 0.1086 0.051 Uiso 1 1 calc R
H27C H 0.5235 0.1804 0.1140 0.051 Uiso 1 1 calc R
C28 C 0.5153(4) 0.2525(4) -0.03321(10) 0.0458(10) Uani 1 1 d .
H28A H 0.5953 0.1811 -0.0311 0.069 Uiso 1 1 calc R
H28B H 0.5455 0.3589 -0.0414 0.069 Uiso 1 1 calc R
H28C H 0.4500 0.2073 -0.0506 0.069 Uiso 1 1 calc R
C29 C 0.1502(4) 0.5059(4) 0.04298(10) 0.0356(9) Uani 1 1 d .
H29A H 0.1404 0.5685 0.0209 0.053 Uiso 1 1 calc R
H29B H 0.1691 0.5788 0.0630 0.053 Uiso 1 1 calc R
H29C H 0.0647 0.4467 0.0476 0.053 Uiso 1 1 calc R

loop_
_atom_site_aniso_label
_atom_site_aniso_U_11
_atom_site_aniso_U_22
_atom_site_aniso_U_33
_atom_site_aniso_U_23
_atom_site_aniso_U_13
_atom_site_aniso_U_12
Cr1 0.0224(3) 0.0195(2) 0.0275(3) 0.0036(2) -0.0067(2) -0.0048(2)
O1 0.0497(16) 0.0543(16) 0.0322(16) -0.0108(12) 0.0210(13) -0.0245(13)
O2 0.0275(13) 0.0435(14) 0.0289(15) -0.0126(11) 0.0088(11) -0.0143(11)
N1 0.0205(14) 0.0192(12) 0.0251(16) 0.0040(11) -0.0003(11) -0.0020(11)
N2 0.0211(14) 0.0203(12) 0.0186(15) 0.0013(10) -0.0027(11) -0.0030(10)
O1A 0.073(2) 0.0362(15) 0.070(2) 0.0000(14) -0.0347(17) 0.0174(14)
O2A 0.0520(17) 0.0484(16) 0.0342(17) -0.0114(12) 0.0035(14) -0.0180(13)
O3A 0.0441(17) 0.0478(16) 0.093(3) 0.0230(16) -0.0308(17) -0.0015(14)
O4A 0.0525(18) 0.0575(18) 0.057(2) -0.0077(14) 0.0191(15) -0.0331(15)
O5A 0.067(2) 0.0397(15) 0.061(2) 0.0009(14) -0.0266(16) -0.0258(14)
C1A 0.039(2) 0.0246(17) 0.032(2) -0.0009(14) -0.0098(17) -0.0014(15)
C2A 0.034(2) 0.0279(17) 0.030(2) -0.0022(15) -0.0104(17) -0.0120(15)
C3A 0.030(2) 0.0300(18) 0.050(3) 0.0105(17) -0.0133(18) -0.0077(16)
C4A 0.037(2) 0.0278(18) 0.041(2) -0.0024(16) 0.0003(18) -0.0112(16)
C5A 0.035(2) 0.0318(18) 0.038(2) 0.0053(16) -0.0091(17) -0.0103(16)
C1 0.0194(17) 0.0168(14) 0.0248(19) 0.0063(12) -0.0026(13) 0.0000(12)
C2 0.0195(16) 0.0200(15) 0.0207(18) 0.0030(12) 0.0001(13) -0.0026(12)
C3 0.0309(18) 0.0228(16) 0.0192(18) 0.0034(13) 0.0037(15) -0.0046(13)
C4 0.0247(17) 0.0197(14) 0.0191(17) 0.0020(12) -0.0008(14) -0.0004(13)
C5 0.037(2) 0.0276(17) 0.023(2) -0.0010(14) 0.0079(15) -0.0032(15)
C6 0.049(2) 0.0299(18) 0.028(2) -0.0127(15) 0.0025(18) -0.0104(16)
C7 0.035(2) 0.0303(18) 0.036(2) -0.0098(15) 0.0033(17) -0.0102(15)
C8 0.0218(17) 0.0264(16) 0.0242(19) -0.0021(13) 0.0028(14) -0.0013(13)
C9 0.0206(17) 0.0197(14) 0.0205(18) 0.0013(12) -0.0048(14) 0.0022(12)
C10 0.0214(17) 0.0229(15) 0.0188(17) 0.0013(12) -0.0003(14) -0.0016(13)
C11 0.0206(16) 0.0189(15) 0.0187(17) 0.0008(12) -0.0040(13) 0.0012(12)
C12 0.0270(18) 0.0198(15) 0.030(2) -0.0026(13) 0.0084(15) -0.0070(13)
C13 0.0234(19) 0.0232(16) 0.064(3) -0.0106(17) 0.0049(18) -0.0034(14)
C14 0.029(2) 0.041(2) 0.094(4) -0.029(2) 0.020(2) -0.0077(18)
C15 0.055(3) 0.037(2) 0.083(4) -0.031(2) 0.048(2) -0.030(2)
C16 0.084(3) 0.029(2) 0.046(3) -0.0130(17) 0.039(2) -0.027(2)
C17 0.051(2) 0.0221(16) 0.034(2) -0.0034(15) 0.0130(18) -0.0114(16)
C18 0.039(2) 0.032(2) 0.081(4) 0.002(2) -0.005(2) 0.0088(17)
C19 0.101(4) 0.067(3) 0.136(6) -0.060(3) 0.093(4) -0.051(3)
C20 0.075(3) 0.0334(19) 0.029(2) 0.0083(16) 0.005(2) 0.0087(19)
C21 0.0242(17) 0.0229(15) 0.0170(17) -0.0035(12) -0.0007(13) -0.0101(13)
C22 0.0229(17) 0.0252(16) 0.0259(19) -0.0040(13) -0.0031(14) -0.0099(13)
C23 0.0276(19) 0.0308(18) 0.033(2) -0.0120(15) 0.0052(16) -0.0107(15)
C24 0.040(2) 0.0270(17) 0.025(2) -0.0089(14) 0.0076(16) -0.0185(15)
C25 0.042(2) 0.0265(17) 0.0196(19) 0.0025(14) -0.0031(16) -0.0178(16)
C26 0.0268(18) 0.0220(15) 0.0247(19) -0.0010(13) -0.0020(15) -0.0121(13)
C27 0.030(2) 0.0375(19) 0.035(2) -0.0050(15) -0.0052(16) 0.0068(15)
C28 0.066(3) 0.039(2) 0.033(2) -0.0104(17) 0.019(2) -0.0218(19)
C29 0.040(2) 0.0305(18) 0.036(2) 0.0089(15) -0.0047(17) -0.0027(16)

loop_
_atom_type_symbol
_atom_type_description
_atom_type_scat_dispersion_real
_atom_type_scat_dispersion_imag
_atom_type_scat_source
C C 0.0033 0.0016 'International Tables Vol C Tables 4.2.6.8 and 6.1.1.4'
H H 0.0000 0.0000 'International Tables Vol C Tables 4.2.6.8 and 6.1.1.4'
N N 0.0061 0.0033 'International Tables Vol C Tables 4.2.6.8 and 6.1.1.4'
O O 0.0106 0.0060 'International Tables Vol C Tables 4.2.6.8 and 6.1.1.4'
Cr Cr 0.3209 0.6236 'International Tables Vol C Tables 4.2.6.8 and 6.1.1.4'

loop_
_geom_angle_atom_site_label_1
_geom_angle_atom_site_label_2
_geom_angle_atom_site_label_3
_geom_angle
C5A Cr1 C1A 87.77(14)
C5A Cr1 C4A 81.01(16)
C1A Cr1 C4A 90.62(16)
C5A Cr1 C2A 83.73(15)
C1A Cr1 C2A 89.09(15)
C4A Cr1 C2A 164.73(14)
C5A Cr1 C3A 91.83(15)
C1A Cr1 C3A 178.94(17)
C4A Cr1 C3A 90.28(16)
C2A Cr1 C3A 89.90(16)
C5A Cr1 C1 176.16(14)
C1A Cr1 C1 88.88(12)
C4A Cr1 C1 97.16(14)
C2A Cr1 C1 98.10(13)
C3A Cr1 C1 91.56(13)
C1 N1 C2 111.7(2)
C1 N1 C12 126.6(2)
C2 N1 C12 121.6(3)
C1 N2 C11 111.0(3)
C1 N2 C21 125.5(2)
C11 N2 C21 123.3(2)
O1A C1A Cr1 175.9(3)
O2A C2A Cr1 168.5(3)
O3A C3A Cr1 177.8(3)
O4A C4A Cr1 168.3(3)
O5A C5A Cr1 176.4(3)
N1 C1 N2 103.1(2)
N1 C1 Cr1 128.2(2)
N2 C1 Cr1 128.6(2)
C11 C2 N1 106.7(3)
C11 C2 C3 124.1(3)
N1 C2 C3 129.2(3)
O1 C3 C2 123.5(3)
O1 C3 C4 122.6(3)
C2 C3 C4 113.8(3)
C5 C4 C9 119.8(3)
C5 C4 C3 117.9(3)
C9 C4 C3 122.3(3)
C6 C5 C4 120.1(3)
C6 C5 H5 120.0
C4 C5 H5 120.0
C7 C6 C5 120.1(3)
C7 C6 H6 119.9
C5 C6 H6 119.9
C6 C7 C8 120.7(3)
C6 C7 H7 119.6
C8 C7 H7 119.6
C7 C8 C9 119.4(3)
C7 C8 H8 120.3
C9 C8 H8 120.3
C8 C9 C4 119.8(3)
C8 C9 C10 118.0(3)
C4 C9 C10 122.2(3)
O2 C10 C11 124.0(3)
O2 C10 C9 122.6(3)
C11 C10 C9 113.4(3)
C2 C11 N2 107.6(3)
C2 C11 C10 124.0(3)
N2 C11 C10 128.4(3)
C17 C12 C13 122.9(3)
C17 C12 N1 118.5(3)
C13 C12 N1 118.3(3)
C12 C13 C14 117.1(4)
C12 C13 C18 121.8(3)
C14 C13 C18 121.0(3)
C15 C14 C13 122.1(4)
C15 C14 H14 118.9
C13 C14 H14 118.9
C14 C15 C16 118.4(4)
C14 C15 C19 121.1(5)
C16 C15 C19 120.5(5)
C15 C16 C17 122.4(4)
C15 C16 H16 118.8
C17 C16 H16 118.8
C12 C17 C16 117.0(4)
C12 C17 C20 121.7(3)
C16 C17 C20 121.2(3)
C13 C18 H18A 109.5
C13 C18 H18B 109.5
H18A C18 H18B 109.5
C13 C18 H18C 109.5
H18A C18 H18C 109.5
H18B C18 H18C 109.5
C15 C19 H19A 109.5
C15 C19 H19B 109.5
H19A C19 H19B 109.5
C15 C19 H19C 109.5
H19A C19 H19C 109.5
H19B C19 H19C 109.5
C17 C20 H20A 109.5
C17 C20 H20B 109.5
H20A C20 H20B 109.5
C17 C20 H20C 109.5
H20A C20 H20C 109.5
H20B C20 H20C 109.5
C22 C21 C26 123.0(3)
C22 C21 N2 119.0(3)
C26 C21 N2 117.8(3)
C23 C22 C21 117.2(3)
C23 C22 C27 121.0(3)
C21 C22 C27 121.8(3)
C24 C23 C22 121.9(3)
C24 C23 H23 119.0
C22 C23 H23 119.0
C23 C24 C25 118.5(3)
C23 C24 C28 121.3(3)
C25 C24 C28 120.1(3)
C26 C25 C24 121.9(3)
C26 C25 H25 119.0
C24 C25 H25 119.0
C25 C26 C21 117.3(3)
C25 C26 C29 120.5(3)
C21 C26 C29 122.2(3)
C22 C27 H27A 109.5
C22 C27 H27B 109.5
H27A C27 H27B 109.5
C22 C27 H27C 109.5
H27A C27 H27C 109.5
H27B C27 H27C 109.5
C24 C28 H28A 109.5
C24 C28 H28B 109.5
H28A C28 H28B 109.5
C24 C28 H28C 109.5
H28A C28 H28C 109.5
H28B C28 H28C 109.5
C26 C29 H29A 109.5
C26 C29 H29B 109.5
H29A C29 H29B 109.5
C26 C29 H29C 109.5
H29A C29 H29C 109.5
H29B C29 H29C 109.5

loop_
_geom_bond_atom_site_label_1
_geom_bond_atom_site_label_2
_geom_bond_distance
Cr1 C5A 1.857(3)
Cr1 C1A 1.877(3)
Cr1 C4A 1.881(4)
Cr1 C2A 1.910(4)
Cr1 C3A 1.907(3)
Cr1 C1 2.125(3)
O1 C3 1.213(4)
O2 C10 1.205(4)
N1 C1 1.377(4)
N1 C2 1.387(4)
N1 C12 1.452(4)
N2 C1 1.387(4)
N2 C11 1.385(4)
N2 C21 1.441(4)
O1A C1A 1.143(4)
O2A C2A 1.144(4)
O3A C3A 1.143(4)
O4A C4A 1.147(4)
O5A C5A 1.150(4)
C2 C11 1.346(4)
C2 C3 1.465(4)
C3 C4 1.496(4)
C4 C5 1.388(4)
C4 C9 1.399(4)
C5 C6 1.384(4)
C5 H5 0.9500
C6 C7 1.379(5)
C6 H6 0.9500
C7 C8 1.387(4)
C7 H7 0.9500
C8 C9 1.394(4)
C8 H8 0.9500
C9 C10 1.494(4)
C10 C11 1.481(4)
C12 C17 1.387(5)
C12 C13 1.386(5)
C13 C14 1.396(5)
C13 C18 1.507(5)
C14 C15 1.375(7)
C14 H14 0.9500
C15 C16 1.378(6)
C15 C19 1.523(6)
C16 C17 1.390(5)
C16 H16 0.9500
C17 C20 1.499(5)
C18 H18A 0.9800
C18 H18B 0.9800
C18 H18C 0.9800
C19 H19A 0.9800
C19 H19B 0.9800
C19 H19C 0.9800
C20 H20A 0.9800
C20 H20B 0.9800
C20 H20C 0.9800
C21 C22 1.390(4)
C21 C26 1.393(4)
C22 C23 1.389(5)
C22 C27 1.507(4)
C23 C24 1.388(5)
C23 H23 0.9500
C24 C25 1.389(5)
C24 C28 1.498(5)
C25 C26 1.385(5)
C25 H25 0.9500
C26 C29 1.511(5)
C27 H27A 0.9800
C27 H27B 0.9800
C27 H27C 0.9800
C28 H28A 0.9800
C28 H28B 0.9800
C28 H28C 0.9800
C29 H29A 0.9800
C29 H29B 0.9800
C29 H29C 0.9800

loop_
_geom_torsion_atom_site_label_1
_geom_torsion_atom_site_label_2
_geom_torsion_atom_site_label_3
_geom_torsion_atom_site_label_4
_geom_torsion
C2 N1 C1 N2 0.3(3)
C12 N1 C1 N2 176.3(3)
C11 N2 C1 N1 -0.1(3)
C21 N2 C1 N1 -174.3(2)
C1 N1 C2 C11 -0.5(3)
C12 N1 C2 C11 -176.7(3)
C1 N1 C2 C3 177.3(3)
C12 N1 C2 C3 1.1(4)
C11 C2 C3 O1 177.9(3)
N1 C2 C3 O1 0.5(5)
C11 C2 C3 C4 -0.8(4)
N1 C2 C3 C4 -178.3(3)
O1 C3 C4 C5 -0.9(5)
C2 C3 C4 C5 177.8(3)
O1 C3 C4 C9 -178.8(3)
C2 C3 C4 C9 0.0(4)
C9 C4 C5 C6 0.3(5)
C3 C4 C5 C6 -177.6(3)
C4 C5 C6 C7 0.3(5)
C5 C6 C7 C8 -0.3(5)
C6 C7 C8 C9 -0.4(5)
C7 C8 C9 C4 1.0(4)
C7 C8 C9 C10 179.8(3)
C5 C4 C9 C8 -1.0(4)
C3 C4 C9 C8 176.8(3)
C5 C4 C9 C10 -179.7(3)
C3 C4 C9 C10 -1.9(4)
C8 C9 C10 O2 6.4(4)
C4 C9 C10 O2 -174.8(3)
C8 C9 C10 C11 -174.6(2)
C4 C9 C10 C11 4.2(4)
N1 C2 C11 N2 0.4(3)
C3 C2 C11 N2 -177.6(3)
N1 C2 C11 C10 -178.4(2)
C3 C2 C11 C10 3.7(5)
C1 N2 C11 C2 -0.2(3)
C21 N2 C11 C2 174.1(3)
C1 N2 C11 C10 178.5(3)
C21 N2 C11 C10 -7.2(4)
O2 C10 C11 C2 173.9(3)
C9 C10 C11 C2 -5.1(4)
O2 C10 C11 N2 -4.6(5)
C9 C10 C11 N2 176.4(3)
C1 N1 C12 C17 96.1(4)
C2 N1 C12 C17 -88.2(3)
C1 N1 C12 C13 -89.1(4)
C2 N1 C12 C13 86.6(4)
C17 C12 C13 C14 -1.3(5)
N1 C12 C13 C14 -175.9(3)
C17 C12 C13 C18 176.4(3)
N1 C12 C13 C18 1.9(5)
C12 C13 C14 C15 1.1(5)
C18 C13 C14 C15 -176.7(4)
C13 C14 C15 C16 -0.2(6)
C13 C14 C15 C19 177.8(4)
C14 C15 C16 C17 -0.5(6)
C19 C15 C16 C17 -178.5(4)
C13 C12 C17 C16 0.7(5)
N1 C12 C17 C16 175.2(3)
C13 C12 C17 C20 179.6(3)
N1 C12 C17 C20 -5.9(5)
C15 C16 C17 C12 0.3(5)
C15 C16 C17 C20 -178.6(3)
C1 N2 C21 C22 -102.0(3)
C11 N2 C21 C22 84.5(3)
C1 N2 C21 C26 82.7(3)
C11 N2 C21 C26 -90.8(3)
C26 C21 C22 C23 -3.1(4)
N2 C21 C22 C23 -178.1(2)
C26 C21 C22 C27 174.7(3)
N2 C21 C22 C27 -0.4(4)
C21 C22 C23 C24 0.5(4)
C27 C22 C23 C24 -177.2(3)
C22 C23 C24 C25 1.7(4)
C22 C23 C24 C28 -179.0(3)
C23 C24 C25 C26 -1.5(4)
C28 C24 C25 C26 179.2(3)
C24 C25 C26 C21 -0.8(4)
C24 C25 C26 C29 178.2(3)
C22 C21 C26 C25 3.2(4)
N2 C21 C26 C25 178.3(2)
C22 C21 C26 C29 -175.8(3)
N2 C21 C26 C29 -0.7(4)
